data_4337970
loop_
_publ_author_name
'Goura, Joydeb'
'Walsh, James P. S.'
'Tuna, Floriana'
'Chandrasekhar, Vadapalli'

_publ_section_title
;
 Tetranuclear Lanthanide(III) Complexes in a Seesaw Geometry: Synthesis,
 Structure, and Magnetism.
;
_journal_issue 7
_journal_name_full 'Inorganic chemistry'
_journal_page_first 3385
_journal_paper_doi 10.1021/ic4027915
_journal_volume 53
_journal_year 2014
_chemical_formula_moiety 'C60 H63 N21 O29 Tb4'
_chemical_formula_sum 'C60 H63 N21 O29 Tb4'
_chemical_formula_weight 2178.04
_chemical_name_systematic
; 
 ? 
;
_space_group_IT_number 2
_symmetry_cell_setting triclinic
_symmetry_space_group_name_Hall '-P 1'
_symmetry_space_group_name_H-M 'P -1'
_atom_sites_solution_hydrogens geom
_atom_sites_solution_primary direct
_atom_sites_solution_secondary difmap
_audit_creation_method SHELXL-97
_cell_angle_alpha 95.728(5)
_cell_angle_beta 95.302(5)
_cell_angle_gamma 111.289(5)
_cell_formula_units_Z 2
_cell_length_a 13.966(5)
_cell_length_b 15.284(5)
_cell_length_c 19.802(5)
_cell_measurement_reflns_used 7467
_cell_measurement_temperature 100(2)
_cell_measurement_theta_max 28.21
_cell_measurement_theta_min 2.36
_cell_volume 3881(2)
_computing_cell_refinement 'Bruker SAINT'
_computing_data_collection 'Bruker APEX2'
_computing_data_reduction 'Bruker SAINT'
_computing_molecular_graphics 'Bruker SHELXTL'
_computing_publication_material 'Bruker SHELXTL'
_computing_structure_refinement 'SHELXL-97 (Sheldrick, 1997)'
_computing_structure_solution 'SHELXS-97 (Sheldrick, 1990)'
_diffrn_ambient_temperature 100(2)
_diffrn_measured_fraction_theta_full 0.968
_diffrn_measured_fraction_theta_max 0.968
_diffrn_measurement_device_type 'Bruker APEX-II CCD'
_diffrn_measurement_method '\f and \w scans'
_diffrn_radiation_monochromator graphite
_diffrn_radiation_source 'fine-focus sealed tube'
_diffrn_radiation_type MoK\a
_diffrn_radiation_wavelength 0.71069
_diffrn_reflns_av_R_equivalents 0.0441
_diffrn_reflns_av_sigmaI/netI 0.0898
_diffrn_reflns_limit_h_max 16
_diffrn_reflns_limit_h_min -16
_diffrn_reflns_limit_k_max 18
_diffrn_reflns_limit_k_min -13
_diffrn_reflns_limit_l_max 20
_diffrn_reflns_limit_l_min -23
_diffrn_reflns_number 19236
_diffrn_reflns_theta_full 25.50
_diffrn_reflns_theta_max 25.50
_diffrn_reflns_theta_min 2.09
_diffrn_standards_number 0
_exptl_absorpt_coefficient_mu 3.694
_exptl_absorpt_correction_T_max 1.00
_exptl_absorpt_correction_T_min 0.5974
_exptl_absorpt_correction_type empirical
_exptl_absorpt_process_details sadabs
_exptl_crystal_colour yellow
_exptl_crystal_density_diffrn 1.864
_exptl_crystal_density_method 'not measured'
_exptl_crystal_description block
_exptl_crystal_F_000 2124
_exptl_crystal_size_max 0.16
_exptl_crystal_size_mid 0.14
_exptl_crystal_size_min 0.12
_refine_diff_density_max 2.210
_refine_diff_density_min -1.450
_refine_diff_density_rms 0.223
_refine_ls_extinction_method none
_refine_ls_goodness_of_fit_ref 1.025
_refine_ls_hydrogen_treatment mixed
_refine_ls_matrix_type full
_refine_ls_number_parameters 1058
_refine_ls_number_reflns 13968
_refine_ls_number_restraints 5
_refine_ls_restrained_S_all 1.025
_refine_ls_R_factor_all 0.0874
_refine_ls_R_factor_gt 0.0531
_refine_ls_shift/su_max 0.000
_refine_ls_shift/su_mean 0.000
_refine_ls_structure_factor_coef Fsqd
_refine_ls_weighting_details 'calc w=1/[\s^2^(Fo^2^)+(0.0655P)^2^+10.2964P] where P=(Fo^2^+2Fc^2^)/3'
_refine_ls_weighting_scheme calc
_refine_ls_wR_factor_gt 0.1205
_refine_ls_wR_factor_ref 0.1375
_reflns_number_gt 10069
_reflns_number_total 13968
_reflns_threshold_expression >2sigma(I)
_cod_data_source_file ic4027915_si_002.cif
_cod_data_source_block Complex_2
_cod_depositor_comments
;
The following automatic conversions were performed:

'_symmetry_cell_setting' value 'Triclinic' changed to 'triclinic'
according to
/usr/data/users/saulius/automatic-downloads/rss-feeds/ACS/lib/dictionaries/cif_core.dic
dictionary named 'cif_core.dic' version 2.4.2 from 2011-04-26.

Automatic conversion script
Id: cif_fix_values 2281 2013-09-26 08:29:07Z andrius 

 Adding full bibliography for 4337969--4337972.cif.
;
_cod_original_sg_symbol_H-M P-1
_cod_database_code 4337970

loop_
_symmetry_equiv_pos_as_xyz
'x, y, z'
'-x, -y, -z'

loop_
_atom_site_label
_atom_site_type_symbol
_atom_site_fract_x
_atom_site_fract_y
_atom_site_fract_z
_atom_site_U_iso_or_equiv
_atom_site_adp_type
_atom_site_occupancy
_atom_site_symmetry_multiplicity
_atom_site_calc_flag
_atom_site_refinement_flags
H118 H 0.362(7) 0.113(6) 0.360(3) 0.02(3) Uiso 1 1 d D
H119 H 0.606(12) 0.243(14) 0.295(9) 0.15(9) Uiso 1 1 d D
Tb1 Tb 0.42189(3) 0.10607(3) 0.22145(2) 0.01295(12) Uani 1 1 d .
Tb2 Tb 0.55620(4) 0.34084(3) 0.18256(2) 0.01679(12) Uani 1 1 d .
Tb3 Tb 0.20525(3) 0.14060(3) 0.28894(2) 0.01388(12) Uani 1 1 d .
Tb4 Tb 0.46081(3) 0.31993(3) 0.34264(2) 0.01257(12) Uani 1 1 d .
O1 O 0.4889(5) 0.1813(5) 0.1283(3) 0.0195(15) Uani 1 1 d .
O2 O 0.5938(5) 0.3197(5) 0.0649(3) 0.0221(16) Uani 1 1 d .
O3 O 0.5086(5) 0.4282(4) 0.2637(3) 0.0177(15) Uani 1 1 d .
O4 O 0.3425(5) 0.4693(5) 0.2464(4) 0.0287(17) Uani 1 1 d .
O5 O 0.2865(5) 0.2965(5) 0.3507(3) 0.0183(15) Uani 1 1 d .
O6 O 0.0834(5) 0.2063(5) 0.3359(3) 0.0194(15) Uani 1 1 d .
O7 O 0.2402(5) 0.0615(5) 0.1982(3) 0.0163(15) Uani 1 1 d .
O8 O 0.2365(5) 0.1075(5) 0.0748(3) 0.0213(16) Uani 1 1 d .
O9 O 1.0328(7) 0.2753(7) 0.6756(6) 0.063(3) Uani 1 1 d .
O10 O 0.9878(8) 0.3953(7) 0.6779(6) 0.069(3) Uani 1 1 d .
O11 O 0.9258(7) 0.2809(8) 0.5955(5) 0.074(4) Uani 1 1 d .
O12 O 0.5599(5) 0.2588(5) 0.2732(3) 0.0167(15) Uani 1 1 d D
O13 O 0.3679(5) 0.1471(5) 0.3279(3) 0.0164(14) Uani 1 1 d D
O14 O 0.3807(5) 0.2450(5) 0.2295(3) 0.0196(16) Uani 1 1 d .
O15 O 0.1602(5) 0.2292(5) 0.2015(3) 0.0192(15) Uani 1 1 d .
O16 O 0.0424(5) 0.0905(5) 0.2073(3) 0.0218(16) Uani 1 1 d .
O17 O 0.5658(5) 0.0535(5) 0.2029(3) 0.0193(15) Uani 1 1 d .
O18 O 0.5441(5) 0.0726(5) 0.3093(3) 0.0220(16) Uani 1 1 d .
O19 O 0.4045(5) 0.3411(5) 0.1077(3) 0.0253(17) Uani 1 1 d .
O20 O 0.4001(7) 0.4645(7) 0.0625(4) 0.051(2) Uani 1 1 d .
O21 O 0.4579(5) 0.3080(5) 0.4672(3) 0.0193(15) Uani 1 1 d .
O22 O 0.5608(5) 0.2512(5) 0.4200(3) 0.0212(16) Uani 1 1 d .
O23 O 0.5712(5) 0.2703(5) 0.5311(3) 0.0258(17) Uani 1 1 d .
O24 O 0.5418(6) 0.4709(5) 0.1227(3) 0.0244(16) Uani 1 1 d .
O25 O 0.6525(6) 0.0081(6) 0.2796(4) 0.036(2) Uani 1 1 d .
O26 O 0.0218(6) 0.1689(6) 0.1253(3) 0.037(2) Uani 1 1 d .
O29 O 0.1697(11) 0.7294(13) 0.0172(6) 0.135(7) Uani 1 1 d .
O31 O 0.094(5) 0.381(2) 0.047(2) 0.75(6) Uani 1 1 d .
N1 N 0.7311(6) 0.3287(6) 0.1869(4) 0.023(2) Uani 1 1 d .
N2 N 0.8118(6) 0.4862(7) 0.2392(5) 0.027(2) Uani 1 1 d D
N3 N 0.7143(6) 0.4892(6) 0.2384(4) 0.023(2) Uani 1 1 d .
N4 N 0.6366(6) 0.4448(6) 0.3972(4) 0.0214(19) Uani 1 1 d .
N5 N 0.5534(6) 0.5466(6) 0.4253(4) 0.0202(19) Uani 1 1 d D
N6 N 0.4578(6) 0.4755(5) 0.4021(4) 0.0150(17) Uani 1 1 d .
N7 N 0.1714(6) 0.0835(6) 0.4019(4) 0.0183(18) Uani 1 1 d .
N8 N 0.0920(6) -0.0727(6) 0.3471(4) 0.0199(19) Uani 1 1 d .
N9 N 0.1121(6) -0.0394(6) 0.2866(4) 0.0182(18) Uani 1 1 d .
N10 N 0.3462(6) -0.0641(6) 0.2440(4) 0.0176(18) Uani 1 1 d .
N11 N 0.3139(7) -0.1134(6) 0.1270(4) 0.023(2) Uani 1 1 d D
N12 N 0.3659(6) -0.0217(6) 0.1158(4) 0.0206(19) Uani 1 1 d .
N13 N 0.5317(6) 0.2751(6) 0.4751(4) 0.0184(18) Uani 1 1 d .
N14 N 0.4473(8) 0.4258(7) 0.0968(4) 0.031(2) Uani 1 1 d .
N15 N 0.9811(6) 0.3172(7) 0.6503(5) 0.032(2) Uani 1 1 d .
N16 N 0.8461(8) 0.9050(7) 0.3018(5) 0.042(3) Uani 1 1 d .
N17 N 0.7734(7) 0.2362(7) 0.3448(6) 0.038(3) Uani 1 1 d .
N18 N 0.5890(6) 0.0435(6) 0.2647(4) 0.0203(19) Uani 1 1 d .
N19 N 0.3960(7) 0.0597(6) 0.4557(5) 0.030(2) Uani 1 1 d .
N20 N 0.0731(6) 0.1617(6) 0.1762(4) 0.022(2) Uani 1 1 d .
C65 C 0.6311(12) 0.6735(13) 0.0911(8) 0.079(5) Uiso 1 1 d .
H21A H 0.5849 0.6276 0.0543 0.118 Uiso 1 1 calc R
H21B H 0.6462 0.7361 0.0795 0.118 Uiso 1 1 calc R
H21C H 0.5990 0.6677 0.1321 0.118 Uiso 1 1 calc R
C1 C 0.7438(9) 0.2472(7) 0.1625(5) 0.027(2) Uani 1 1 d .
H1 H 0.6848 0.1962 0.1416 0.032 Uiso 1 1 calc R
C2 C 0.8352(9) 0.2348(9) 0.1663(6) 0.038(3) Uani 1 1 d .
H2 H 0.8382 0.1768 0.1500 0.045 Uiso 1 1 calc R
C3 C 0.9253(9) 0.3124(9) 0.1955(7) 0.042(3) Uani 1 1 d .
H3 H 0.9899 0.3076 0.1967 0.050 Uiso 1 1 calc R
C4 C 0.9174(9) 0.3947(9) 0.2220(6) 0.036(3) Uani 1 1 d .
H4 H 0.9758 0.4456 0.2439 0.044 Uiso 1 1 calc R
C5 C 0.8188(8) 0.4013(8) 0.2156(5) 0.027(3) Uani 1 1 d .
C6 C 0.7153(8) 0.5703(7) 0.2648(5) 0.020(2) Uani 1 1 d .
H6 H 0.7790 0.6181 0.2822 0.024 Uiso 1 1 calc R
C7 C 0.6220(8) 0.5904(7) 0.2689(5) 0.023(2) Uani 1 1 d .
C8 C 0.6343(9) 0.6880(8) 0.2751(5) 0.032(3) Uani 1 1 d .
H8 H 0.7003 0.7353 0.2816 0.039 Uiso 1 1 calc R
C9 C 0.5473(10) 0.7120(9) 0.2713(6) 0.041(3) Uani 1 1 d .
H9 H 0.5549 0.7753 0.2752 0.050 Uiso 1 1 calc R
C10 C 0.4474(10) 0.6397(9) 0.2614(6) 0.038(3) Uani 1 1 d .
H10 H 0.3892 0.6558 0.2579 0.046 Uiso 1 1 calc R
C11 C 0.4352(8) 0.5442(8) 0.2568(5) 0.026(2) Uani 1 1 d .
C12 C 0.5237(8) 0.5198(7) 0.2642(5) 0.020(2) Uani 1 1 d .
C13 C 0.2511(9) 0.4886(11) 0.2272(8) 0.063(5) Uani 1 1 d .
H13A H 0.2424 0.5303 0.2636 0.095 Uiso 1 1 calc R
H13B H 0.1915 0.4303 0.2187 0.095 Uiso 1 1 calc R
H13C H 0.2583 0.5182 0.1864 0.095 Uiso 1 1 calc R
C14 C 0.7281(7) 0.4336(8) 0.3944(5) 0.022(2) Uani 1 1 d .
H14 H 0.7256 0.3739 0.3770 0.026 Uiso 1 1 calc R
C15 C 0.8230(7) 0.5028(8) 0.4151(5) 0.027(3) Uani 1 1 d .
H15 H 0.8833 0.4909 0.4119 0.032 Uiso 1 1 calc R
C16 C 0.8271(8) 0.5932(8) 0.4416(5) 0.032(3) Uani 1 1 d .
H16 H 0.8906 0.6422 0.4576 0.038 Uiso 1 1 calc R
C17 C 0.7373(7) 0.6081(8) 0.4436(5) 0.024(2) Uani 1 1 d .
H17 H 0.7384 0.6681 0.4587 0.028 Uiso 1 1 calc R
C18 C 0.6429(7) 0.5316(7) 0.4225(5) 0.020(2) Uani 1 1 d .
C19 C 0.3819(7) 0.5019(7) 0.4080(5) 0.022(2) Uani 1 1 d .
H19 H 0.3993 0.5656 0.4246 0.026 Uiso 1 1 calc R
C20 C 0.2720(7) 0.4452(7) 0.3920(5) 0.022(2) Uani 1 1 d .
C21 C 0.2063(9) 0.4951(8) 0.4041(6) 0.034(3) Uani 1 1 d .
H21 H 0.2350 0.5597 0.4203 0.040 Uiso 1 1 calc R
C22 C 0.1005(8) 0.4489(8) 0.3921(6) 0.036(3) Uani 1 1 d .
H22 H 0.0580 0.4828 0.3992 0.043 Uiso 1 1 calc R
C23 C 0.0567(8) 0.3526(8) 0.3696(6) 0.026(2) Uani 1 1 d .
H23 H -0.0150 0.3210 0.3625 0.032 Uiso 1 1 calc R
C24 C 0.1215(7) 0.3038(7) 0.3576(5) 0.016(2) Uani 1 1 d .
C25 C 0.2298(7) 0.3472(7) 0.3663(5) 0.016(2) Uani 1 1 d .
C26 C -0.0212(7) 0.1521(7) 0.3437(5) 0.025(2) Uani 1 1 d .
H26A H -0.0331 0.1679 0.3895 0.038 Uiso 1 1 calc R
H26B H -0.0334 0.0857 0.3353 0.038 Uiso 1 1 calc R
H26C H -0.0676 0.1661 0.3116 0.038 Uiso 1 1 calc R
C27 C 0.2002(8) 0.1434(8) 0.4614(5) 0.027(3) Uani 1 1 d .
H27 H 0.2340 0.2077 0.4593 0.033 Uiso 1 1 calc R
C28 C 0.1837(8) 0.1175(7) 0.5242(5) 0.024(2) Uani 1 1 d .
H28 H 0.2056 0.1622 0.5635 0.029 Uiso 1 1 calc R
C29 C 0.1329(8) 0.0216(8) 0.5277(5) 0.029(3) Uani 1 1 d .
H29 H 0.1196 0.0012 0.5698 0.034 Uiso 1 1 calc R
C30 C 0.1026(7) -0.0429(8) 0.4690(5) 0.024(2) Uani 1 1 d .
H30 H 0.0699 -0.1075 0.4705 0.028 Uiso 1 1 calc R
C31 C 0.1225(7) -0.0080(8) 0.4062(5) 0.018(2) Uani 1 1 d .
C32 C 0.0793(7) -0.1035(7) 0.2332(5) 0.020(2) Uani 1 1 d .
H32 H 0.0448 -0.1660 0.2397 0.025 Uiso 1 1 calc R
C33 C 0.0927(7) -0.0844(7) 0.1640(5) 0.017(2) Uani 1 1 d .
C34 C 0.0265(7) -0.1519(8) 0.1087(5) 0.026(3) Uani 1 1 d .
H34 H -0.0205 -0.2095 0.1173 0.031 Uiso 1 1 calc R
C35 C 0.0314(8) -0.1322(9) 0.0415(5) 0.031(3) Uani 1 1 d .
H35 H -0.0114 -0.1770 0.0053 0.037 Uiso 1 1 calc R
C36 C 0.0994(8) -0.0469(8) 0.0289(5) 0.028(3) Uani 1 1 d .
H36 H 0.1005 -0.0335 -0.0158 0.033 Uiso 1 1 calc R
C37 C 0.1667(8) 0.0200(8) 0.0814(5) 0.023(2) Uani 1 1 d .
C38 C 0.1684(8) -0.0010(7) 0.1492(5) 0.021(2) Uani 1 1 d .
C39 C 0.2304(8) 0.1415(8) 0.0113(5) 0.028(3) Uani 1 1 d .
H39A H 0.2530 0.1063 -0.0223 0.042 Uiso 1 1 calc R
H39B H 0.2741 0.2075 0.0165 0.042 Uiso 1 1 calc R
H39C H 0.1600 0.1337 -0.0033 0.042 Uiso 1 1 calc R
C40 C 0.3341(7) -0.0894(8) 0.3078(5) 0.022(2) Uani 1 1 d .
H40 H 0.3654 -0.0423 0.3452 0.026 Uiso 1 1 calc R
C41 C 0.2802(8) -0.1774(8) 0.3204(6) 0.029(3) Uani 1 1 d .
H41 H 0.2749 -0.1900 0.3652 0.035 Uiso 1 1 calc R
C42 C 0.2324(8) -0.2495(8) 0.2654(5) 0.028(3) Uani 1 1 d .
H42 H 0.1932 -0.3109 0.2723 0.034 Uiso 1 1 calc R
C43 C 0.2449(8) -0.2269(8) 0.2005(6) 0.029(3) Uani 1 1 d .
H43 H 0.2149 -0.2734 0.1625 0.035 Uiso 1 1 calc R
C44 C 0.3030(7) -0.1341(7) 0.1918(5) 0.022(2) Uani 1 1 d .
C45 C 0.3739(7) -0.0153(8) 0.0511(5) 0.024(2) Uani 1 1 d .
H45 H 0.3427 -0.0712 0.0205 0.028 Uiso 1 1 calc R
C46 C 0.4263(7) 0.0699(8) 0.0224(5) 0.022(2) Uani 1 1 d .
C47 C 0.4226(8) 0.0571(8) -0.0494(5) 0.026(3) Uani 1 1 d .
H47 H 0.3845 -0.0023 -0.0745 0.031 Uiso 1 1 calc R
C48 C 0.4747(8) 0.1313(8) -0.0832(5) 0.027(3) Uani 1 1 d .
H48 H 0.4704 0.1221 -0.1307 0.032 Uiso 1 1 calc R
C49 C 0.5337(8) 0.2198(8) -0.0460(5) 0.024(2) Uani 1 1 d .
H49 H 0.5703 0.2697 -0.0684 0.029 Uiso 1 1 calc R
C50 C 0.5374(7) 0.2330(7) 0.0242(5) 0.021(2) Uani 1 1 d .
C51 C 0.4833(7) 0.1603(8) 0.0603(5) 0.020(2) Uani 1 1 d .
C52 C 0.6679(8) 0.3921(8) 0.0348(5) 0.030(3) Uani 1 1 d .
H52A H 0.7104 0.3655 0.0113 0.045 Uiso 1 1 calc R
H52B H 0.7108 0.4424 0.0701 0.045 Uiso 1 1 calc R
H52C H 0.6319 0.4167 0.0028 0.045 Uiso 1 1 calc R
C57 C 0.8276(8) 0.9181(8) 0.2484(6) 0.032(3) Uani 1 1 d .
C58 C 0.8049(9) 0.9382(10) 0.1803(6) 0.051(4) Uani 1 1 d .
H58A H 0.8039 1.0009 0.1831 0.076 Uiso 1 1 calc R
H58B H 0.7383 0.8929 0.1591 0.076 Uiso 1 1 calc R
H58C H 0.8573 0.9341 0.1534 0.076 Uiso 1 1 calc R
C59 C 0.7593(8) 0.2073(9) 0.3952(6) 0.033(3) Uani 1 1 d .
C60 C 0.7372(11) 0.1712(10) 0.4592(7) 0.056(4) Uani 1 1 d .
H60A H 0.6640 0.1509 0.4614 0.084 Uiso 1 1 calc R
H60B H 0.7743 0.2204 0.4968 0.084 Uiso 1 1 calc R
H60C H 0.7585 0.1185 0.4620 0.084 Uiso 1 1 calc R
C61 C 0.4110(8) 0.0716(8) 0.5144(6) 0.031(3) Uani 1 1 d .
C62 C 0.4287(10) 0.0878(11) 0.5890(6) 0.058(4) Uani 1 1 d .
H62A H 0.4845 0.1477 0.6045 0.088 Uiso 1 1 calc R
H62B H 0.4464 0.0379 0.6055 0.088 Uiso 1 1 calc R
H62C H 0.3668 0.0885 0.6061 0.088 Uiso 1 1 calc R
C63 C 0.7272(11) 0.6566(9) 0.1024(7) 0.048(4) Uani 1 1 d .
N25 N 0.7994(7) 0.6430(8) 0.1097(6) 0.050(3) Uani 1 1 d .
H111 H 0.548(6) 0.594(4) 0.449(4) 0.00(2) Uiso 1 1 d D
H114 H 0.275(5) -0.156(5) 0.094(3) 0.00(2) Uiso 1 1 d D
H113 H 0.059(8) -0.136(8) 0.343(5) 0.03(3) Uiso 1 1 d .
H115 H 0.339(8) 0.267(8) 0.211(5) 0.02(3) Uiso 1 1 d .
H112 H 0.838(12) 0.506(12) 0.281(3) 0.11(7) Uiso 1 1 d D
O32 O 0.001(2) 0.593(2) 0.1354(19) 0.34(2) Uani 1 1 d .

loop_
_atom_site_aniso_label
_atom_site_aniso_U_11
_atom_site_aniso_U_22
_atom_site_aniso_U_33
_atom_site_aniso_U_23
_atom_site_aniso_U_13
_atom_site_aniso_U_12
Tb1 0.0193(2) 0.0116(3) 0.0092(2) 0.00146(17) 0.00492(16) 0.0066(2)
Tb2 0.0274(3) 0.0139(3) 0.0118(2) 0.00353(18) 0.00741(18) 0.0093(2)
Tb3 0.0184(2) 0.0118(3) 0.0115(2) 0.00059(17) 0.00181(16) 0.0060(2)
Tb4 0.0173(2) 0.0108(3) 0.0099(2) 0.00074(17) 0.00477(16) 0.00511(19)
O1 0.027(4) 0.023(4) 0.011(3) 0.001(3) 0.007(3) 0.012(3)
O2 0.036(4) 0.019(4) 0.015(3) 0.002(3) 0.009(3) 0.012(3)
O3 0.027(4) 0.009(4) 0.020(4) 0.001(3) 0.010(3) 0.008(3)
O4 0.027(4) 0.025(5) 0.041(5) 0.014(3) 0.012(3) 0.015(4)
O5 0.019(3) 0.017(4) 0.017(3) -0.002(3) 0.004(3) 0.006(3)
O6 0.019(3) 0.014(4) 0.024(4) 0.002(3) 0.007(3) 0.003(3)
O7 0.020(3) 0.013(4) 0.013(3) -0.007(3) 0.000(3) 0.006(3)
O8 0.027(4) 0.026(4) 0.013(3) 0.009(3) 0.008(3) 0.009(3)
O9 0.037(5) 0.051(7) 0.100(8) 0.045(6) 0.006(5) 0.007(5)
O10 0.070(7) 0.020(6) 0.113(9) -0.001(5) 0.042(6) 0.009(5)
O11 0.048(6) 0.092(9) 0.041(6) -0.003(6) 0.002(5) -0.015(6)
O12 0.017(3) 0.014(4) 0.018(4) 0.001(3) 0.004(3) 0.004(3)
O13 0.024(4) 0.022(4) 0.006(3) 0.007(3) 0.008(3) 0.010(3)
O14 0.022(4) 0.016(4) 0.022(4) 0.002(3) -0.003(3) 0.011(3)
O15 0.024(4) 0.020(4) 0.015(3) 0.005(3) 0.007(3) 0.009(3)
O16 0.027(4) 0.016(4) 0.023(4) -0.003(3) 0.002(3) 0.011(3)
O17 0.027(4) 0.027(4) 0.007(3) 0.005(3) 0.005(3) 0.013(3)
O18 0.037(4) 0.028(4) 0.008(3) 0.005(3) 0.007(3) 0.019(4)
O19 0.032(4) 0.027(5) 0.022(4) 0.011(3) 0.007(3) 0.016(4)
O20 0.078(7) 0.054(6) 0.031(5) 0.015(4) -0.005(4) 0.039(6)
O21 0.029(4) 0.022(4) 0.016(3) 0.003(3) 0.007(3) 0.018(3)
O22 0.025(4) 0.027(4) 0.012(3) -0.001(3) 0.006(3) 0.010(3)
O23 0.041(4) 0.025(4) 0.011(4) 0.003(3) -0.004(3) 0.014(4)
O24 0.040(4) 0.019(4) 0.016(4) 0.008(3) 0.007(3) 0.011(4)
O25 0.052(5) 0.041(5) 0.035(5) 0.017(4) 0.007(4) 0.037(5)
O26 0.045(5) 0.059(6) 0.015(4) 0.002(4) -0.008(3) 0.032(5)
O29 0.146(12) 0.24(2) 0.073(9) -0.033(10) 0.010(8) 0.148(14)
O31 1.42(15) 0.18(3) 0.33(5) -0.07(3) 0.55(7) -0.14(6)
N1 0.028(5) 0.028(5) 0.019(4) 0.003(4) 0.013(3) 0.014(4)
N2 0.019(5) 0.033(6) 0.027(5) -0.002(4) 0.003(4) 0.010(4)
N3 0.029(5) 0.024(5) 0.019(4) 0.008(4) 0.016(3) 0.010(4)
N4 0.024(5) 0.022(5) 0.018(4) -0.004(4) 0.007(3) 0.009(4)
N5 0.020(4) 0.010(5) 0.023(5) -0.007(4) 0.009(3) -0.002(4)
N6 0.018(4) 0.010(4) 0.017(4) -0.001(3) 0.011(3) 0.004(4)
N7 0.023(4) 0.016(5) 0.012(4) 0.008(3) 0.001(3) 0.002(4)
N8 0.024(5) 0.013(5) 0.025(5) 0.009(4) 0.017(3) 0.005(4)
N9 0.022(4) 0.022(5) 0.015(4) 0.006(3) 0.009(3) 0.011(4)
N10 0.027(4) 0.011(5) 0.019(4) 0.002(3) 0.005(3) 0.011(4)
N11 0.034(5) 0.016(5) 0.015(4) -0.001(4) 0.006(4) 0.005(4)
N12 0.022(4) 0.018(5) 0.023(5) -0.003(4) 0.006(3) 0.009(4)
N13 0.027(5) 0.012(5) 0.014(4) -0.001(3) 0.006(3) 0.005(4)
N14 0.048(6) 0.031(6) 0.019(5) 0.007(4) 0.004(4) 0.021(5)
N15 0.018(5) 0.032(6) 0.039(6) 0.010(5) 0.000(4) 0.001(4)
N16 0.045(6) 0.034(7) 0.037(6) 0.009(5) 0.002(5) 0.002(5)
N17 0.033(6) 0.033(6) 0.048(7) -0.006(5) 0.012(5) 0.013(5)
N18 0.023(4) 0.023(5) 0.020(5) 0.006(4) 0.008(3) 0.012(4)
N19 0.039(5) 0.020(5) 0.030(6) 0.006(4) 0.007(4) 0.010(4)
N20 0.028(5) 0.028(6) 0.020(5) 0.000(4) 0.007(4) 0.022(5)
C1 0.043(7) 0.011(6) 0.032(6) 0.005(4) 0.018(5) 0.015(5)
C2 0.047(7) 0.036(8) 0.042(7) 0.007(6) 0.017(6) 0.028(6)
C3 0.026(6) 0.046(9) 0.059(9) 0.014(7) 0.014(5) 0.016(6)
C4 0.037(7) 0.030(7) 0.047(8) 0.001(6) 0.003(5) 0.020(6)
C5 0.033(6) 0.032(7) 0.022(6) 0.008(5) 0.012(4) 0.015(5)
C6 0.027(5) 0.020(6) 0.012(5) 0.006(4) 0.008(4) 0.006(5)
C7 0.027(6) 0.011(6) 0.029(6) -0.007(4) 0.010(4) 0.004(5)
C8 0.046(7) 0.022(7) 0.032(6) 0.009(5) 0.023(5) 0.012(6)
C9 0.067(9) 0.020(7) 0.049(8) 0.012(6) 0.028(6) 0.024(7)
C10 0.054(8) 0.029(7) 0.045(7) 0.008(6) 0.016(6) 0.029(7)
C11 0.040(7) 0.020(6) 0.028(6) 0.007(5) 0.019(5) 0.018(5)
C12 0.034(6) 0.012(5) 0.017(5) -0.001(4) 0.013(4) 0.011(5)
C13 0.034(8) 0.054(10) 0.114(14) 0.044(9) 0.015(8) 0.023(7)
C14 0.021(5) 0.022(6) 0.022(5) -0.001(4) 0.005(4) 0.008(5)
C15 0.016(5) 0.028(7) 0.031(6) 0.002(5) 0.007(4) 0.003(5)
C16 0.026(6) 0.027(7) 0.029(6) 0.002(5) 0.004(4) -0.007(5)
C17 0.025(6) 0.018(6) 0.023(5) -0.002(4) 0.007(4) 0.003(5)
C18 0.024(5) 0.019(6) 0.014(5) -0.005(4) 0.007(4) 0.009(5)
C19 0.032(6) 0.011(5) 0.019(5) -0.002(4) 0.011(4) 0.004(5)
C20 0.020(5) 0.013(6) 0.032(6) 0.002(4) 0.004(4) 0.006(4)
C21 0.042(7) 0.008(6) 0.052(8) -0.002(5) 0.018(5) 0.008(5)
C22 0.028(6) 0.029(7) 0.055(8) -0.009(6) 0.010(5) 0.020(6)
C23 0.018(5) 0.019(6) 0.045(7) 0.003(5) 0.010(4) 0.010(5)
C24 0.019(5) 0.007(5) 0.020(5) 0.005(4) 0.011(4) 0.001(4)
C25 0.028(5) 0.011(5) 0.015(5) 0.008(4) 0.009(4) 0.012(4)
C26 0.023(5) 0.016(6) 0.031(6) -0.002(4) 0.010(4) 0.001(5)
C27 0.043(7) 0.012(6) 0.024(6) 0.007(4) 0.003(5) 0.006(5)
C28 0.045(7) 0.019(6) 0.011(5) 0.003(4) 0.004(4) 0.016(5)
C29 0.050(7) 0.029(7) 0.014(5) 0.015(4) 0.014(5) 0.018(6)
C30 0.021(5) 0.017(6) 0.032(6) 0.006(5) 0.008(4) 0.004(5)
C31 0.010(5) 0.029(6) 0.016(5) 0.005(4) 0.004(4) 0.006(4)
C32 0.017(5) 0.018(6) 0.026(6) -0.003(4) -0.007(4) 0.011(5)
C33 0.025(5) 0.009(5) 0.018(5) -0.002(4) 0.003(4) 0.008(4)
C34 0.017(5) 0.020(6) 0.037(6) -0.012(5) 0.002(4) 0.008(5)
C35 0.023(6) 0.044(8) 0.020(6) -0.018(5) -0.011(4) 0.014(6)
C36 0.026(6) 0.042(8) 0.021(6) -0.002(5) 0.000(4) 0.021(6)
C37 0.027(6) 0.033(7) 0.018(5) 0.000(5) 0.008(4) 0.021(5)
C38 0.028(6) 0.025(6) 0.015(5) -0.002(4) 0.003(4) 0.018(5)
C39 0.029(6) 0.045(8) 0.018(5) 0.020(5) 0.004(4) 0.020(6)
C40 0.023(5) 0.024(6) 0.021(5) 0.010(4) 0.010(4) 0.009(5)
C41 0.034(6) 0.026(7) 0.027(6) 0.011(5) 0.012(5) 0.008(5)
C42 0.026(6) 0.018(6) 0.039(7) 0.005(5) 0.008(5) 0.005(5)
C43 0.043(7) 0.016(6) 0.035(7) 0.002(5) 0.012(5) 0.016(5)
C44 0.021(5) 0.018(6) 0.022(5) 0.000(4) 0.002(4) 0.005(5)
C45 0.026(6) 0.029(7) 0.017(5) -0.011(4) -0.004(4) 0.018(5)
C46 0.026(6) 0.025(6) 0.019(5) 0.003(4) 0.009(4) 0.014(5)
C47 0.029(6) 0.034(7) 0.019(5) -0.006(5) -0.001(4) 0.019(5)
C48 0.029(6) 0.046(8) 0.014(5) 0.006(5) 0.013(4) 0.021(6)
C49 0.038(6) 0.023(6) 0.016(5) 0.007(4) 0.011(4) 0.013(5)
C50 0.025(5) 0.022(6) 0.020(5) 0.009(4) 0.009(4) 0.011(5)
C51 0.021(5) 0.027(6) 0.014(5) -0.002(4) 0.003(4) 0.012(5)
C52 0.031(6) 0.028(7) 0.027(6) 0.010(5) 0.019(5) 0.002(5)
C57 0.023(6) 0.030(7) 0.030(7) -0.001(5) 0.009(5) -0.003(5)
C58 0.033(7) 0.067(11) 0.033(7) 0.004(7) -0.001(5) -0.002(7)
C59 0.024(6) 0.041(8) 0.034(7) -0.002(6) 0.001(5) 0.015(6)
C60 0.067(10) 0.043(9) 0.076(11) 0.024(8) 0.005(8) 0.039(8)
C61 0.036(6) 0.033(7) 0.025(6) 0.017(5) 0.002(5) 0.010(6)
C62 0.058(9) 0.068(11) 0.033(7) 0.030(7) -0.003(6) 0.001(8)
C63 0.053(9) 0.019(7) 0.056(9) 0.016(6) 0.009(7) -0.009(7)
N25 0.015(5) 0.041(7) 0.081(9) 0.034(6) -0.003(5) -0.009(5)
O32 0.21(3) 0.27(4) 0.57(6) 0.16(4) 0.00(3) 0.12(3)

loop_
_atom_type_symbol
_atom_type_description
_atom_type_scat_dispersion_real
_atom_type_scat_dispersion_imag
_atom_type_scat_source
C C 0.0033 0.0016 'International Tables Vol C Tables 4.2.6.8 and 6.1.1.4'
H H 0.0000 0.0000 'International Tables Vol C Tables 4.2.6.8 and 6.1.1.4'
N N 0.0061 0.0033 'International Tables Vol C Tables 4.2.6.8 and 6.1.1.4'
O O 0.0106 0.0060 'International Tables Vol C Tables 4.2.6.8 and 6.1.1.4'
Tb Tb -0.1723 4.1537 'International Tables Vol C Tables 4.2.6.8 and 6.1.1.4'

loop_
_geom_angle_atom_site_label_1
_geom_angle_atom_site_label_2
_geom_angle_atom_site_label_3
_geom_angle
O1 Tb1 O7 105.4(2)
O1 Tb1 O14 75.7(2)
O7 Tb1 O14 70.6(2)
O1 Tb1 O13 137.9(2)
O7 Tb1 O13 74.3(2)
O14 Tb1 O13 64.4(2)
O1 Tb1 O17 76.7(2)
O7 Tb1 O17 143.7(2)
O14 Tb1 O17 141.4(2)
O13 Tb1 O17 128.6(2)
O1 Tb1 O12 74.5(2)
O7 Tb1 O12 131.0(2)
O14 Tb1 O12 61.8(2)
O13 Tb1 O12 75.3(2)
O17 Tb1 O12 85.1(2)
O1 Tb1 N10 135.1(2)
O7 Tb1 N10 74.8(2)
O14 Tb1 N10 139.3(2)
O13 Tb1 N10 86.3(2)
O17 Tb1 N10 78.8(2)
O12 Tb1 N10 139.5(2)
O1 Tb1 O18 118.8(2)
O7 Tb1 O18 135.1(2)
O14 Tb1 O18 125.3(2)
O13 Tb1 O18 77.6(2)
O17 Tb1 O18 51.1(2)
O12 Tb1 O18 71.8(2)
N10 Tb1 O18 69.1(2)
O1 Tb1 N12 72.7(3)
O7 Tb1 N12 75.4(2)
O14 Tb1 N12 124.4(2)
O13 Tb1 N12 142.0(2)
O17 Tb1 N12 70.7(2)
O12 Tb1 N12 142.8(2)
N10 Tb1 N12 63.9(3)
O18 Tb1 N12 109.9(2)
O1 Tb1 N18 99.2(2)
O7 Tb1 N18 145.1(2)
O14 Tb1 N18 140.7(2)
O13 Tb1 N18 103.1(2)
O17 Tb1 N18 25.7(2)
O12 Tb1 N18 79.1(2)
N10 Tb1 N18 70.3(2)
O18 Tb1 N18 25.6(2)
N12 Tb1 N18 89.1(2)
O1 Tb1 Tb2 40.60(15)
O7 Tb1 Tb2 111.18(17)
O14 Tb1 Tb2 47.86(17)
O13 Tb1 Tb2 99.03(17)
O17 Tb1 Tb2 94.05(16)
O12 Tb1 Tb2 39.27(16)
N10 Tb1 Tb2 172.80(17)
O18 Tb1 Tb2 107.13(16)
N12 Tb1 Tb2 113.0(2)
N18 Tb1 Tb2 103.59(17)
O1 Tb1 Tb3 120.35(16)
O7 Tb1 Tb3 37.67(14)
O14 Tb1 Tb3 51.63(17)
O13 Tb1 Tb3 38.80(15)
O17 Tb1 Tb3 162.94(15)
O12 Tb1 Tb3 98.73(15)
N10 Tb1 Tb3 87.80(17)
O18 Tb1 Tb3 114.14(14)
N12 Tb1 Tb3 112.76(17)
N18 Tb1 Tb3 138.60(16)
Tb2 Tb1 Tb3 99.39(2)
O3 Tb2 O12 80.0(2)
O3 Tb2 O1 135.8(2)
O12 Tb2 O1 77.7(2)
O3 Tb2 O2 147.4(2)
O12 Tb2 O2 132.6(2)
O1 Tb2 O2 65.6(2)
O3 Tb2 O24 77.1(2)
O12 Tb2 O24 156.9(2)
O1 Tb2 O24 121.8(2)
O2 Tb2 O24 70.2(2)
O3 Tb2 O19 85.1(2)
O12 Tb2 O19 128.9(2)
O1 Tb2 O19 80.2(2)
O2 Tb2 O19 74.1(2)
O24 Tb2 O19 52.1(2)
O3 Tb2 N1 125.2(2)
O12 Tb2 N1 77.3(3)
O1 Tb2 N1 86.0(2)
O2 Tb2 N1 71.6(2)
O24 Tb2 N1 113.8(3)
O19 Tb2 N1 145.6(2)
O3 Tb2 N3 69.7(2)
O12 Tb2 N3 94.1(2)
O1 Tb2 N3 149.0(2)
O2 Tb2 N3 102.2(2)
O24 Tb2 N3 75.1(3)
O19 Tb2 N3 125.6(3)
N1 Tb2 N3 63.0(3)
O3 Tb2 O14 65.4(2)
O12 Tb2 O14 59.9(2)
O1 Tb2 O14 70.4(2)
O2 Tb2 O14 126.3(2)
O24 Tb2 O14 112.0(2)
O19 Tb2 O14 69.4(2)
N1 Tb2 O14 134.2(3)
N3 Tb2 O14 130.9(2)
O3 Tb2 N14 79.4(2)
O12 Tb2 N14 148.8(3)
O1 Tb2 N14 101.8(2)
O2 Tb2 N14 70.8(2)
O24 Tb2 N14 26.2(2)
O19 Tb2 N14 25.9(2)
N1 Tb2 N14 133.8(3)
N3 Tb2 N14 100.4(3)
O14 Tb2 N14 90.2(3)
O3 Tb2 Tb4 40.76(17)
O12 Tb2 Tb4 41.77(16)
O1 Tb2 Tb4 102.24(15)
O2 Tb2 Tb4 167.38(16)
O24 Tb2 Tb4 116.68(15)
O19 Tb2 Tb4 101.41(16)
N1 Tb2 Tb4 112.24(18)
N3 Tb2 Tb4 89.99(17)
O14 Tb2 Tb4 42.17(14)
N14 Tb2 Tb4 110.32(18)
O3 Tb2 Tb1 100.27(17)
O12 Tb2 Tb1 42.92(16)
O1 Tb2 Tb1 40.39(15)
O2 Tb2 Tb1 105.85(16)
O24 Tb2 Tb1 145.75(17)
O19 Tb2 Tb1 93.72(18)
N1 Tb2 Tb1 95.8(2)
N3 Tb2 Tb1 136.72(19)
O14 Tb2 Tb1 41.62(15)
N14 Tb2 Tb1 119.6(2)
Tb4 Tb2 Tb1 62.263(15)
O7 Tb3 O13 78.5(2)
O7 Tb3 O5 134.2(2)
O13 Tb3 O5 77.1(2)
O7 Tb3 O15 83.2(2)
O13 Tb3 O15 126.9(2)
O5 Tb3 O15 81.4(2)
O7 Tb3 O6 146.9(2)
O13 Tb3 O6 134.5(2)
O5 Tb3 O6 65.8(2)
O15 Tb3 O6 73.7(2)
O7 Tb3 O16 77.4(2)
O13 Tb3 O16 155.8(2)
O5 Tb3 O16 122.7(2)
O15 Tb3 O16 52.2(2)
O6 Tb3 O16 69.7(2)
O7 Tb3 N7 125.9(3)
O13 Tb3 N7 80.9(2)
O5 Tb3 N7 87.3(2)
O15 Tb3 N7 145.8(2)
O6 Tb3 N7 72.2(2)
O16 Tb3 N7 111.6(2)
O7 Tb3 N9 70.1(2)
O13 Tb3 N9 96.2(2)
O5 Tb3 N9 150.5(2)
O15 Tb3 N9 123.3(2)
O6 Tb3 N9 103.2(2)
O16 Tb3 N9 73.1(2)
N7 Tb3 N9 63.2(2)
O7 Tb3 O14 64.2(2)
O13 Tb3 O14 58.7(2)
O5 Tb3 O14 70.0(2)
O15 Tb3 O14 68.4(2)
O6 Tb3 O14 124.8(2)
O16 Tb3 O14 111.8(2)
N7 Tb3 O14 136.6(2)
N9 Tb3 O14 130.9(2)
O7 Tb3 N20 77.2(2)
O13 Tb3 N20 146.1(2)
O5 Tb3 N20 104.0(2)
O15 Tb3 N20 26.5(2)
O6 Tb3 N20 71.5(2)
O16 Tb3 N20 25.9(2)
N7 Tb3 N20 132.9(2)
N9 Tb3 N20 97.4(3)
O14 Tb3 N20 89.3(2)
O7 Tb3 Tb1 39.80(15)
O13 Tb3 Tb1 41.07(15)
O5 Tb3 Tb1 101.27(15)
O15 Tb3 Tb1 99.15(14)
O6 Tb3 Tb1 165.75(15)
O16 Tb3 Tb1 116.01(15)
N7 Tb3 Tb1 114.72(19)
N9 Tb3 Tb1 91.02(17)
O14 Tb3 Tb1 41.42(14)
N20 Tb3 Tb1 107.70(16)
O7 Tb3 Tb4 98.77(15)
O13 Tb3 Tb4 42.33(18)
O5 Tb3 Tb4 40.05(15)
O15 Tb3 Tb4 93.48(15)
O6 Tb3 Tb4 105.88(15)
O16 Tb3 Tb4 145.66(17)
N7 Tb3 Tb4 98.35(17)
N9 Tb3 Tb4 138.27(17)
O14 Tb3 Tb4 41.32(13)
N20 Tb3 Tb4 119.80(19)
Tb1 Tb3 Tb4 61.64(3)
O5 Tb4 O3 104.2(2)
O5 Tb4 O14 79.0(2)
O3 Tb4 O14 69.3(2)
O5 Tb4 O12 139.3(2)
O3 Tb4 O12 76.8(2)
O14 Tb4 O12 63.1(2)
O5 Tb4 O13 74.5(2)
O3 Tb4 O13 132.4(2)
O14 Tb4 O13 63.7(2)
O12 Tb4 O13 75.8(2)
O5 Tb4 O21 79.8(2)
O3 Tb4 O21 143.4(2)
O14 Tb4 O21 145.1(2)
O12 Tb4 O21 123.8(2)
O13 Tb4 O21 84.1(2)
O5 Tb4 O22 121.8(2)
O3 Tb4 O22 133.5(2)
O14 Tb4 O22 122.6(2)
O12 Tb4 O22 72.8(2)
O13 Tb4 O22 71.6(2)
O21 Tb4 O22 51.0(2)
O5 Tb4 N4 135.2(2)
O3 Tb4 N4 74.8(2)
O14 Tb4 N4 136.1(2)
O12 Tb4 N4 85.0(2)
O13 Tb4 N4 139.2(2)
O21 Tb4 N4 77.3(2)
O22 Tb4 N4 68.4(3)
O5 Tb4 N6 72.6(2)
O3 Tb4 N6 74.5(2)
O14 Tb4 N6 126.0(2)
O12 Tb4 N6 142.0(2)
O13 Tb4 N6 142.1(2)
O21 Tb4 N6 72.2(2)
O22 Tb4 N6 111.4(2)
N4 Tb4 N6 64.0(2)
O5 Tb4 N13 102.8(2)
O3 Tb4 N13 143.3(2)
O14 Tb4 N13 140.8(2)
O12 Tb4 N13 98.0(2)
O13 Tb4 N13 78.9(2)
O21 Tb4 N13 26.0(2)
O22 Tb4 N13 25.2(2)
N4 Tb4 N13 68.5(2)
N6 Tb4 N13 90.6(2)
O5 Tb4 Tb2 120.68(15)
O3 Tb4 Tb2 39.37(14)
O14 Tb4 Tb2 48.66(17)
O12 Tb4 Tb2 39.78(17)
O13 Tb4 Tb2 99.20(14)
O21 Tb4 Tb2 159.44(14)
O22 Tb4 Tb2 110.53(14)
N4 Tb4 Tb2 87.47(18)
N6 Tb4 Tb2 113.42(18)
N13 Tb4 Tb2 134.45(15)
O5 Tb4 Tb3 40.63(15)
O3 Tb4 Tb3 111.79(15)
O14 Tb4 Tb3 51.61(17)
O12 Tb4 Tb3 100.31(15)
O13 Tb4 Tb3 38.97(15)
O21 Tb4 Tb3 95.04(15)
O22 Tb4 Tb3 107.59(16)
N4 Tb4 Tb3 172.27(18)
N6 Tb4 Tb3 113.09(16)
N13 Tb4 Tb3 104.94(15)
Tb2 Tb4 Tb3 100.21(2)
C51 O1 Tb1 138.9(6)
C51 O1 Tb2 121.0(6)
Tb1 O1 Tb2 99.0(2)
C50 O2 C52 118.1(7)
C50 O2 Tb2 117.8(6)
C52 O2 Tb2 124.1(6)
C12 O3 Tb2 124.4(6)
C12 O3 Tb4 135.0(5)
Tb2 O3 Tb4 99.9(2)
C11 O4 C13 117.1(9)
C25 O5 Tb4 139.1(6)
C25 O5 Tb3 120.0(5)
Tb4 O5 Tb3 99.3(2)
C24 O6 C26 118.0(7)
C24 O6 Tb3 116.9(5)
C26 O6 Tb3 125.1(6)
C38 O7 Tb3 124.8(5)
C38 O7 Tb1 132.4(5)
Tb3 O7 Tb1 102.5(2)
C37 O8 C39 118.4(8)
Tb2 O12 Tb4 98.4(3)
Tb2 O12 Tb1 97.8(2)
Tb4 O12 Tb1 98.9(2)
Tb3 O13 Tb1 100.1(2)
Tb3 O13 Tb4 98.7(3)
Tb1 O13 Tb4 98.9(2)
Tb4 O14 Tb1 101.5(3)
Tb4 O14 Tb2 89.2(2)
Tb1 O14 Tb2 90.5(2)
Tb4 O14 Tb3 87.1(2)
Tb1 O14 Tb3 86.9(2)
Tb2 O14 Tb3 175.0(3)
N20 O15 Tb3 94.8(5)
N20 O16 Tb3 94.9(5)
N18 O17 Tb1 97.4(5)
N18 O18 Tb1 94.0(5)
N14 O19 Tb2 95.2(6)
N13 O21 Tb4 96.8(5)
N13 O22 Tb4 96.3(5)
N14 O24 Tb2 95.0(6)
C5 N1 C1 115.3(9)
C5 N1 Tb2 122.1(7)
C1 N1 Tb2 122.6(7)
C5 N2 N3 117.9(9)
C6 N3 N2 113.5(8)
C6 N3 Tb2 128.0(7)
N2 N3 Tb2 118.5(6)
C18 N4 C14 116.0(8)
C18 N4 Tb4 119.5(6)
C14 N4 Tb4 123.9(6)
C18 N5 N6 121.7(8)
C19 N6 N5 113.5(8)
C19 N6 Tb4 130.1(6)
N5 N6 Tb4 116.0(5)
C31 N7 C27 116.3(8)
C31 N7 Tb3 121.6(6)
C27 N7 Tb3 122.2(7)
N9 N8 C31 118.1(9)
C32 N9 N8 114.8(9)
C32 N9 Tb3 126.9(7)
N8 N9 Tb3 118.2(6)
C44 N10 C40 115.8(9)
C44 N10 Tb1 120.0(7)
C40 N10 Tb1 123.7(6)
C44 N11 N12 120.7(8)
C45 N12 N11 112.6(8)
C45 N12 Tb1 131.3(7)
N11 N12 Tb1 116.1(6)
O23 N13 O22 122.6(8)
O23 N13 O21 122.5(7)
O22 N13 O21 114.9(7)
O23 N13 Tb4 170.4(6)
O22 N13 Tb4 58.4(5)
O21 N13 Tb4 57.2(4)
O20 N14 O19 121.8(10)
O20 N14 O24 120.6(10)
O19 N14 O24 117.6(9)
O20 N14 Tb2 177.3(7)
O19 N14 Tb2 58.8(5)
O24 N14 Tb2 58.8(5)
O11 N15 O9 118.3(12)
O11 N15 O10 120.6(12)
O9 N15 O10 121.0(11)
O25 N18 O18 122.2(8)
O25 N18 O17 121.0(8)
O18 N18 O17 116.8(8)
O25 N18 Tb1 173.4(7)
O18 N18 Tb1 60.4(4)
O17 N18 Tb1 56.9(4)
O26 N20 O16 121.9(9)
O26 N20 O15 120.5(9)
O16 N20 O15 117.5(8)
O26 N20 Tb3 175.2(6)
O16 N20 Tb3 59.3(4)
O15 N20 Tb3 58.7(4)
C2 C1 N1 125.4(10)
C1 C2 C3 117.8(11)
C4 C3 C2 119.5(11)
C3 C4 C5 118.6(11)
N1 C5 N2 118.2(9)
N1 C5 C4 123.3(10)
N2 C5 C4 118.5(10)
N3 C6 C7 123.2(9)
C12 C7 C8 120.2(9)
C12 C7 C6 123.1(9)
C8 C7 C6 116.6(9)
C9 C8 C7 119.7(11)
C8 C9 C10 119.8(11)
C11 C10 C9 120.6(11)
O4 C11 C10 125.3(10)
O4 C11 C12 115.0(9)
C10 C11 C12 119.8(10)
O3 C12 C7 122.7(9)
O3 C12 C11 117.9(9)
C7 C12 C11 119.4(9)
N4 C14 C15 125.0(10)
C14 C15 C16 117.7(10)
C17 C16 C15 119.2(9)
C16 C17 C18 118.8(10)
N4 C18 N5 118.1(8)
N4 C18 C17 123.2(9)
N5 C18 C17 118.7(9)
N6 C19 C20 128.2(9)
C21 C20 C25 120.6(9)
C21 C20 C19 114.9(9)
C25 C20 C19 124.5(9)
C22 C21 C20 120.5(10)
C21 C22 C23 120.5(10)
C22 C23 C24 118.8(9)
C23 C24 O6 122.3(8)
C23 C24 C25 123.6(9)
O6 C24 C25 114.1(8)
O5 C25 C24 120.1(8)
O5 C25 C20 124.0(8)
C24 C25 C20 116.0(8)
N7 C27 C28 125.2(10)
C27 C28 C29 117.6(9)
C30 C29 C28 119.8(10)
C29 C30 C31 117.8(10)
N7 C31 N8 118.9(9)
N7 C31 C30 123.2(9)
N8 C31 C30 117.9(10)
N9 C32 C33 124.3(10)
C38 C33 C34 118.6(9)
C38 C33 C32 122.6(8)
C34 C33 C32 118.8(10)
C35 C34 C33 120.3(11)
C36 C35 C34 119.9(9)
C35 C36 C37 121.5(10)
O8 C37 C36 126.3(10)
O8 C37 C38 113.9(8)
C36 C37 C38 119.7(11)
O7 C38 C33 121.9(9)
O7 C38 C37 118.6(10)
C33 C38 C37 119.4(9)
C41 C40 N10 124.8(10)
C40 C41 C42 118.9(10)
C43 C42 C41 117.7(11)
C42 C43 C44 119.8(10)
N10 C44 N11 118.4(10)
N10 C44 C43 122.9(10)
N11 C44 C43 118.6(9)
N12 C45 C46 126.5(9)
C47 C46 C51 119.5(10)
C47 C46 C45 115.0(9)
C51 C46 C45 125.4(9)
C48 C47 C46 121.1(10)
C47 C48 C49 119.8(9)
C50 C49 C48 119.5(10)
C49 C50 O2 122.9(9)
C49 C50 C51 122.6(9)
O2 C50 C51 114.5(8)
O1 C51 C50 118.0(9)
O1 C51 C46 124.5(9)
C50 C51 C46 117.5(9)
N16 C57 C58 178.2(13)
N17 C59 C60 177.5(12)
N19 C61 C62 178.9(14)
N25 C63 C65 178.7(17)

loop_
_geom_bond_atom_site_label_1
_geom_bond_atom_site_label_2
_geom_bond_distance
Tb1 O1 2.358(7)
Tb1 O7 2.363(6)
Tb1 O14 2.388(7)
Tb1 O13 2.405(6)
Tb1 O17 2.464(6)
Tb1 O12 2.470(6)
Tb1 N10 2.530(8)
Tb1 O18 2.543(6)
Tb1 N12 2.564(8)
Tb1 N18 2.917(8)
Tb1 Tb2 3.5942(12)
Tb1 Tb3 3.6035(12)
Tb2 O3 2.285(6)
Tb2 O12 2.296(7)
Tb2 O1 2.368(7)
Tb2 O2 2.452(6)
Tb2 O24 2.472(7)
Tb2 O19 2.473(7)
Tb2 N1 2.510(8)
Tb2 N3 2.580(8)
Tb2 O14 2.665(7)
Tb2 N14 2.878(9)
Tb2 Tb4 3.5494(10)
Tb3 O7 2.256(6)
Tb3 O13 2.294(6)
Tb3 O5 2.379(6)
Tb3 O15 2.472(7)
Tb3 O6 2.473(6)
Tb3 O16 2.487(6)
Tb3 N7 2.505(8)
Tb3 N9 2.574(9)
Tb3 O14 2.829(7)
Tb3 N20 2.882(8)
Tb3 Tb4 3.6049(11)
Tb4 O5 2.351(6)
Tb4 O3 2.352(7)
Tb4 O14 2.383(6)
Tb4 O12 2.390(6)
Tb4 O13 2.456(7)
Tb4 O21 2.495(6)
Tb4 O22 2.528(7)
Tb4 N4 2.556(8)
Tb4 N6 2.562(7)
Tb4 N13 2.949(8)
O1 C51 1.341(11)
O2 C50 1.392(11)
O2 C52 1.437(12)
O3 C12 1.336(12)
O4 C11 1.362(13)
O4 C13 1.438(13)
O5 C25 1.329(11)
O6 C24 1.394(11)
O6 C26 1.427(11)
O7 C38 1.340(11)
O8 C37 1.367(13)
O8 C39 1.414(11)
O9 N15 1.231(12)
O10 N15 1.231(12)
O11 N15 1.223(12)
O15 N20 1.292(10)
O16 N20 1.262(11)
O17 N18 1.275(10)
O18 N18 1.263(10)
O19 N14 1.264(12)
O20 N14 1.235(12)
O21 N13 1.303(10)
O22 N13 1.265(9)
O23 N13 1.214(10)
O24 N14 1.274(11)
O25 N18 1.224(10)
O26 N20 1.219(10)
N1 C5 1.346(13)
N1 C1 1.368(12)
N2 C5 1.376(14)
N2 N3 1.378(11)
N3 C6 1.290(12)
N4 C18 1.338(12)
N4 C14 1.354(12)
N5 C18 1.356(12)
N5 N6 1.381(10)
N6 C19 1.274(12)
N7 C31 1.330(13)
N7 C27 1.350(12)
N8 N9 1.362(11)
N8 C31 1.379(12)
N9 C32 1.290(11)
N10 C44 1.331(12)
N10 C40 1.365(12)
N11 C44 1.360(13)
N11 N12 1.376(12)
N12 C45 1.306(13)
N16 C57 1.118(14)
N17 C59 1.135(15)
N19 C61 1.147(13)
C65 C63 1.46(2)
C1 C2 1.354(15)
C2 C3 1.403(16)
C3 C4 1.360(16)
C4 C5 1.412(14)
C6 C7 1.451(14)
C7 C12 1.392(14)
C7 C8 1.431(15)
C8 C9 1.387(16)
C9 C10 1.411(17)
C10 C11 1.399(15)
C11 C12 1.416(14)
C14 C15 1.356(14)
C15 C16 1.407(15)
C16 C17 1.357(15)
C17 C18 1.400(13)
C19 C20 1.449(13)
C20 C21 1.411(14)
C20 C25 1.415(13)
C21 C22 1.372(15)
C22 C23 1.380(15)
C23 C24 1.388(13)
C24 C25 1.399(13)
C27 C28 1.357(14)
C28 C29 1.389(15)
C29 C30 1.371(14)
C30 C31 1.413(14)
C32 C33 1.444(14)
C33 C38 1.408(14)
C33 C34 1.419(12)
C34 C35 1.396(16)
C35 C36 1.369(16)
C36 C37 1.384(14)
C37 C38 1.411(14)
C40 C41 1.344(15)
C41 C42 1.393(14)
C42 C43 1.373(15)
C43 C44 1.393(15)
C45 C46 1.446(15)
C46 C47 1.409(13)
C46 C51 1.411(14)
C47 C48 1.380(16)
C48 C49 1.388(14)
C49 C50 1.378(13)
C50 C51 1.403(14)
C57 C58 1.446(17)
C59 C60 1.448(19)
C61 C62 1.455(15)
C63 N25 1.101(16)
